data_7151957
loop_
_publ_author_name
'Tr\'avn\'i\<cek, Zden\<ek'
'Novotn\'a, Radka'
'Marek, Jarom\'ir'
'Popa, Igor'
'Sipl, Michal'

_publ_section_title
;
 Transformations of the natural cytokinin N6-isopentenyladenine in
 aqueous acidic media: structural aspects.
;
_journal_issue 16
_journal_name_full 'Organic &amp; biomolecular chemistry'
_journal_page_first 5703
_journal_page_last 5713
_journal_paper_doi 10.1039/c1ob05649b
_journal_volume 9
_journal_year 2011
_chemical_formula_moiety 'C9 H17 N5, 2(H2 O), 2(Cl) '
_chemical_formula_sum 'C9 H21 Cl2 N5 O2'
_chemical_formula_weight 302.21
_chemical_name_systematic
;
?
;
_space_group_IT_number 14
_symmetry_cell_setting monoclinic
_symmetry_space_group_name_Hall '-P 2yn'
_symmetry_space_group_name_H-M 'P 1 21/n 1'
_atom_sites_solution_hydrogens geom
_atom_sites_solution_primary direct
_atom_sites_solution_secondary difmap
_audit_creation_method SHELXL-97
_cell_angle_alpha 90.00
_cell_angle_beta 98.240(5)
_cell_angle_gamma 90.00
_cell_formula_units_Z 4
_cell_length_a 7.0591(4)
_cell_length_b 15.6552(7)
_cell_length_c 13.2731(6)
_cell_measurement_reflns_used 5643
_cell_measurement_temperature 120(2)
_cell_measurement_theta_max 28.683
_cell_measurement_theta_min 2.7055
_cell_volume 1451.69(12)
_computing_structure_refinement 'SHELXL-97 (Sheldrick, 1997)'
_computing_structure_solution 'SHELXS-97 (Sheldrick, 1990)'
_diffrn_ambient_temperature 120(2)
_diffrn_detector_area_resol_mean 8.3611
_diffrn_measured_fraction_theta_full 0.997
_diffrn_measured_fraction_theta_max 0.997
_diffrn_measurement_device_type 'Kuma KM4 + CCD'
_diffrn_measurement_method 'rotation method, \w--scan'
_diffrn_radiation_monochromator 'Enhance (Oxford Diffraction)'
_diffrn_radiation_source 'fine-focus sealed tube'
_diffrn_radiation_type MoK\a
_diffrn_radiation_wavelength 0.71073
_diffrn_reflns_av_R_equivalents 0.0354
_diffrn_reflns_av_sigmaI/netI 0.0222
_diffrn_reflns_limit_h_max 8
_diffrn_reflns_limit_h_min -8
_diffrn_reflns_limit_k_max 18
_diffrn_reflns_limit_k_min -18
_diffrn_reflns_limit_l_max 15
_diffrn_reflns_limit_l_min -11
_diffrn_reflns_number 7984
_diffrn_reflns_theta_full 25.00
_diffrn_reflns_theta_max 25.00
_diffrn_reflns_theta_min 3.36
_exptl_absorpt_coefficient_mu 0.451
_exptl_absorpt_correction_T_max 1.00000
_exptl_absorpt_correction_T_min 0.88163
_exptl_absorpt_correction_type multi-scan
_exptl_absorpt_process_details
;
CrysAlis RED, Oxford Diffraction Ltd.,
Version 1.171.31.7 (release 18-10-2006 CrysAlis171 .NET)
(compiled Oct 18 2006,16:28:17)
Empirical absorption correction using spherical harmonics,
implemented in SCALE3 ABSPACK scaling algorithm.
;
_exptl_crystal_colour colorless
_exptl_crystal_density_diffrn 1.383
_exptl_crystal_density_method 'not measured'
_exptl_crystal_description prism
_exptl_crystal_F_000 640
_exptl_crystal_size_max 0.55
_exptl_crystal_size_mid 0.40
_exptl_crystal_size_min 0.30
_refine_diff_density_max 0.255
_refine_diff_density_min -0.278
_refine_diff_density_rms 0.047
_refine_ls_extinction_method none
_refine_ls_goodness_of_fit_ref 1.076
_refine_ls_hydrogen_treatment mixed
_refine_ls_matrix_type full
_refine_ls_number_parameters 183
_refine_ls_number_reflns 2562
_refine_ls_number_restraints 4
_refine_ls_restrained_S_all 1.085
_refine_ls_R_factor_all 0.0278
_refine_ls_R_factor_gt 0.0261
_refine_ls_shift/su_max 0.001
_refine_ls_shift/su_mean 0.000
_refine_ls_structure_factor_coef Fsqd
_refine_ls_weighting_details 'calc w=1/[\s^2^(Fo^2^)+(0.0300P)^2^+0.8000P] where P=(Fo^2^+2Fc^2^)/3'
_refine_ls_weighting_scheme calc
_refine_ls_wR_factor_gt 0.0674
_refine_ls_wR_factor_ref 0.0684
_reflns_number_gt 2434
_reflns_number_total 2562
_reflns_threshold_expression >2sigma(I)
_cod_data_source_file c1ob05649b.txt
_cod_data_source_block Travnicek3
_cod_depositor_comments
;
The following automatic conversions were performed:
'_atom_site_symetry_multiplicity' tag replaced with
'_atom_site_symmetry_multiplicity'.

Automatic conversion script
Id: cif_correct_tags 1440 2010-10-19 06:21:57Z saulius 
;
_cod_original_sg_symbol_Hall '-P 2yn '
_cod_original_sg_symbol_H-M 'P 21/n'
_cod_database_code 7151957

loop_
_symmetry_equiv_pos_as_xyz
'x, y, z'
'-x+1/2, y+1/2, -z+1/2'
'-x, -y, -z'
'x-1/2, -y-1/2, z-1/2'

loop_
_atom_site_label
_atom_site_type_symbol
_atom_site_fract_x
_atom_site_fract_y
_atom_site_fract_z
_atom_site_U_iso_or_equiv
_atom_site_adp_type
_atom_site_occupancy
_atom_site_symmetry_multiplicity
_atom_site_calc_flag
_atom_site_refinement_flags
_atom_site_disorder_assembly
_atom_site_disorder_group
Cl2 Cl 0.15064(5) 0.63882(2) 0.13284(2) 0.01550(11) Uani 1 1 d . . .
N1 N 0.60433(17) 0.65272(8) 0.04975(9) 0.0135(3) Uani 1 1 d . . .
H1 H 0.5537 0.7007 0.0679 0.016 Uiso 1 1 calc R . .
C2 C 0.6166(2) 0.62948(10) -0.04408(11) 0.0156(3) Uani 1 1 d . . .
H2 H 0.5735 0.6619 -0.1035 0.019 Uiso 1 1 calc R . .
N3 N 0.70034(17) 0.55233(8) -0.04230(9) 0.0143(3) Uani 1 1 d . . .
H3 H 0.7222 0.5234 -0.0963 0.017 Uiso 1 1 calc R . .
C4 C 0.74694(19) 0.52530(9) 0.05716(10) 0.0128(3) Uani 1 1 d . . .
C5 C 0.68433(19) 0.58924(9) 0.11607(10) 0.0121(3) Uani 1 1 d . . .
N6 N 0.8271(2) 0.44848(9) 0.08116(11) 0.0188(3) Uani 1 1 d . . .
H6A H 0.851(3) 0.4185(12) 0.0307(15) 0.023 Uiso 1 1 d . . .
H6B H 0.900(3) 0.4427(12) 0.1379(15) 0.023 Uiso 1 1 d . . .
C7 C 0.6959(2) 0.59492(9) 0.22605(10) 0.0115(3) Uani 1 1 d . . .
N8 N 0.55344(17) 0.62811(8) 0.26681(9) 0.0129(3) Uani 1 1 d . . .
H8 H 0.4482 0.6432 0.2270 0.016 Uiso 1 1 calc R . .
C9 C 0.5660(2) 0.64068(9) 0.37844(10) 0.0152(3) Uani 1 1 d . . .
C10 C 0.6755(2) 0.56371(10) 0.42836(11) 0.0175(3) Uani 1 1 d . . .
H10A H 0.6923 0.5704 0.5033 0.021 Uiso 1 1 calc R . .
H10B H 0.6002 0.5111 0.4107 0.021 Uiso 1 1 calc R . .
C11 C 0.8704(2) 0.55498(11) 0.39353(11) 0.0208(3) Uani 1 1 d . . .
H11A H 0.9580 0.5993 0.4267 0.025 Uiso 1 1 calc R . .
H11B H 0.9255 0.4983 0.4136 0.025 Uiso 1 1 calc R . .
N12 N 0.85147(17) 0.56451(8) 0.28234(9) 0.0164(3) Uani 1 1 d . . .
H12 H 0.9486 0.5492 0.2516 0.020 Uiso 1 1 calc R . .
C13 C 0.3618(2) 0.64210(12) 0.40431(12) 0.0252(4) Uani 1 1 d . . .
H13A H 0.2900 0.6886 0.3671 0.038 Uiso 1 1 calc R . .
H13B H 0.3655 0.6510 0.4776 0.038 Uiso 1 1 calc R . .
H13C H 0.2990 0.5875 0.3848 0.038 Uiso 1 1 calc R . .
C14 C 0.6683(3) 0.72480(11) 0.40630(12) 0.0269(4) Uani 1 1 d . . .
H14A H 0.7943 0.7239 0.3835 0.040 Uiso 1 1 calc R . .
H14B H 0.6841 0.7326 0.4803 0.040 Uiso 1 1 calc R . .
H14C H 0.5924 0.7720 0.3731 0.040 Uiso 1 1 calc R . .
O1 O 0.57695(17) 0.81401(7) 0.11232(9) 0.0222(2) Uani 1 1 d D . .
H1V H 0.498(3) 0.8367(12) 0.1506(13) 0.027 Uiso 1 1 d D . .
H1W H 0.689(2) 0.8196(12) 0.1484(13) 0.027 Uiso 1 1 d D . .
Cl1 Cl 0.30313(5) 0.92445(2) 0.23072(3) 0.01835(11) Uani 1 1 d . . .
O2 O 0.94892(17) 0.80141(8) 0.21352(10) 0.0276(3) Uani 1 1 d D . .
H2V H 1.039(3) 0.8396(12) 0.2121(15) 0.033 Uiso 1 1 d D . .
H2W H 1.000(3) 0.7541(11) 0.1912(15) 0.033 Uiso 1 1 d D . .

loop_
_atom_site_aniso_label
_atom_site_aniso_U_11
_atom_site_aniso_U_22
_atom_site_aniso_U_33
_atom_site_aniso_U_23
_atom_site_aniso_U_13
_atom_site_aniso_U_12
Cl2 0.01444(19) 0.01859(19) 0.01324(18) -0.00007(13) 0.00113(13) -0.00073(13)
N1 0.0132(6) 0.0136(6) 0.0136(6) 0.0002(5) 0.0021(5) 0.0019(5)
C2 0.0146(7) 0.0198(8) 0.0122(7) 0.0015(6) 0.0010(6) -0.0013(6)
N3 0.0139(6) 0.0196(6) 0.0093(6) -0.0038(5) 0.0018(5) -0.0007(5)
C4 0.0094(7) 0.0167(7) 0.0121(6) -0.0019(6) 0.0004(5) -0.0029(5)
C5 0.0095(6) 0.0148(7) 0.0118(7) -0.0003(5) 0.0006(5) -0.0009(5)
N6 0.0225(7) 0.0180(7) 0.0147(6) -0.0048(5) -0.0011(5) 0.0062(5)
C7 0.0125(7) 0.0101(7) 0.0118(7) -0.0019(5) 0.0011(5) -0.0028(5)
N8 0.0127(6) 0.0158(6) 0.0099(6) -0.0009(5) 0.0002(5) 0.0022(5)
C9 0.0168(7) 0.0191(8) 0.0101(7) -0.0030(6) 0.0032(5) 0.0002(6)
C10 0.0205(8) 0.0216(8) 0.0103(7) 0.0006(6) 0.0021(6) 0.0001(6)
C11 0.0197(8) 0.0314(9) 0.0105(7) 0.0001(6) -0.0009(6) 0.0065(7)
N12 0.0129(6) 0.0254(7) 0.0109(6) -0.0016(5) 0.0015(5) 0.0047(5)
C13 0.0195(8) 0.0405(10) 0.0169(8) -0.0034(7) 0.0070(6) 0.0064(7)
C14 0.0394(10) 0.0205(8) 0.0210(8) -0.0084(7) 0.0042(7) -0.0053(7)
O1 0.0232(6) 0.0197(6) 0.0238(6) -0.0039(5) 0.0040(5) 0.0032(5)
Cl1 0.0196(2) 0.0206(2) 0.01519(19) -0.00368(14) 0.00351(14) -0.00535(14)
O2 0.0199(6) 0.0233(6) 0.0410(7) -0.0100(5) 0.0088(5) -0.0047(5)

loop_
_atom_type_symbol
_atom_type_description
_atom_type_scat_dispersion_real
_atom_type_scat_dispersion_imag
_atom_type_scat_source
C C 0.0033 0.0016 'International Tables Vol C Tables 4.2.6.8 and 6.1.1.4'
H H 0.0000 0.0000 'International Tables Vol C Tables 4.2.6.8 and 6.1.1.4'
N N 0.0061 0.0033 'International Tables Vol C Tables 4.2.6.8 and 6.1.1.4'
O O 0.0106 0.0060 'International Tables Vol C Tables 4.2.6.8 and 6.1.1.4'
Cl Cl 0.1484 0.1585 'International Tables Vol C Tables 4.2.6.8 and 6.1.1.4'

loop_
_geom_angle_atom_site_label_1
_geom_angle_atom_site_label_2
_geom_angle_atom_site_label_3
_geom_angle
_geom_angle_site_symmetry_1
_geom_angle_site_symmetry_3
_geom_angle_publ_flag
C2 N1 C5 109.03(12) . . ?
C2 N1 H1 125.5 . . ?
C5 N1 H1 125.5 . . ?
N1 C2 N3 108.74(12) . . ?
N1 C2 H2 125.6 . . ?
N3 C2 H2 125.6 . . ?
C2 N3 C4 109.66(12) . . ?
C2 N3 H3 125.2 . . ?
C4 N3 H3 125.2 . . ?
N6 C4 N3 122.28(13) . . ?
N6 C4 C5 132.10(13) . . ?
N3 C4 C5 105.52(12) . . ?
C4 C5 N1 107.04(12) . . ?
C4 C5 C7 129.55(13) . . ?
N1 C5 C7 123.41(12) . . ?
C4 N6 H6A 115.3(12) . . ?
C4 N6 H6B 118.9(12) . . ?
H6A N6 H6B 118.2(17) . . ?
N8 C7 N12 122.06(12) . . ?
N8 C7 C5 120.09(12) . . ?
N12 C7 C5 117.84(12) . . ?
C7 N8 C9 121.54(12) . . ?
C7 N8 H8 119.2 . . ?
C9 N8 H8 119.2 . . ?
N8 C9 C14 108.40(12) . . ?
N8 C9 C13 107.62(12) . . ?
C14 C9 C13 111.26(13) . . ?
N8 C9 C10 106.38(11) . . ?
C14 C9 C10 112.55(13) . . ?
C13 C9 C10 110.36(13) . . ?
C11 C10 C9 111.23(12) . . ?
C11 C10 H10A 109.4 . . ?
C9 C10 H10A 109.4 . . ?
C11 C10 H10B 109.4 . . ?
C9 C10 H10B 109.4 . . ?
H10A C10 H10B 108.0 . . ?
N12 C11 C10 109.91(12) . . ?
N12 C11 H11A 109.7 . . ?
C10 C11 H11A 109.7 . . ?
N12 C11 H11B 109.7 . . ?
C10 C11 H11B 109.7 . . ?
H11A C11 H11B 108.2 . . ?
C7 N12 C11 123.43(12) . . ?
C7 N12 H12 118.3 . . ?
C11 N12 H12 118.3 . . ?
C9 C13 H13A 109.5 . . ?
C9 C13 H13B 109.5 . . ?
H13A C13 H13B 109.5 . . ?
C9 C13 H13C 109.5 . . ?
H13A C13 H13C 109.5 . . ?
H13B C13 H13C 109.5 . . ?
C9 C14 H14A 109.5 . . ?
C9 C14 H14B 109.5 . . ?
H14A C14 H14B 109.5 . . ?
C9 C14 H14C 109.5 . . ?
H14A C14 H14C 109.5 . . ?
H14B C14 H14C 109.5 . . ?
H1V O1 H1W 103.9(17) . . ?
H2V O2 H2W 103.3(18) . . ?

loop_
_geom_bond_atom_site_label_1
_geom_bond_atom_site_label_2
_geom_bond_distance
_geom_bond_site_symmetry_2
_geom_bond_publ_flag
N1 C2 1.3123(19) . ?
N1 C5 1.3925(18) . ?
N1 H1 0.8800 . ?
C2 N3 1.343(2) . ?
C2 H2 0.9500 . ?
N3 C4 1.3804(18) . ?
N3 H3 0.8800 . ?
C4 N6 1.348(2) . ?
C4 C5 1.381(2) . ?
C5 C7 1.4531(19) . ?
N6 H6A 0.85(2) . ?
N6 H6B 0.85(2) . ?
C7 N8 1.3151(19) . ?
C7 N12 1.3251(19) . ?
N8 C9 1.4846(18) . ?
N8 H8 0.8800 . ?
C9 C14 1.522(2) . ?
C9 C13 1.529(2) . ?
C9 C10 1.530(2) . ?
C10 C11 1.519(2) . ?
C10 H10A 0.9900 . ?
C10 H10B 0.9900 . ?
C11 N12 1.4704(18) . ?
C11 H11A 0.9900 . ?
C11 H11B 0.9900 . ?
N12 H12 0.8800 . ?
C13 H13A 0.9800 . ?
C13 H13B 0.9800 . ?
C13 H13C 0.9800 . ?
C14 H14A 0.9800 . ?
C14 H14B 0.9800 . ?
C14 H14C 0.9800 . ?
O1 H1V 0.879(15) . ?
O1 H1W 0.868(15) . ?
O2 H2V 0.878(15) . ?
O2 H2W 0.892(15) . ?

loop_
_cod_related_entry_id
_cod_related_entry_database
_cod_related_entry_code
1 ChemSpider 30653517
